data_7020428
loop_
_publ_author_name
'Barnes, Nicholas A.'
'Godfrey, Stephen M.'
'Ollerenshaw, Ruth T. A.'
'Khan, Rana Z.'
'Pritchard, Robin G.'

_publ_section_title
;
 Structural isomerism in (p-XC(6)H(4))SeCl(3) and (p-XC(6)H(4))SeBr(3) (X
 = F, Cl) compounds. Co-crystallisation of cis- and trans-dimeric forms of
 (p-ClC(6)H(4))SeCl(2)(\m-Cl)(2)(p-ClC(6)H(4))SeCl(2). A new structural
 modification for the &quot;PhSeBr&quot; reagent, Ph(2)Se(2)Br(2),
 containing an elongated Se-Se bond.
;
_journal_issue 48
_journal_name_full 'Dalton transactions (Cambridge, England : 2003)'
_journal_page_first 14583
_journal_page_last 14593
_journal_paper_doi 10.1039/c2dt31539d
_journal_volume 41
_journal_year 2012
_chemical_absolute_configuration ad
_chemical_compound_source 'synthesis as described'
_chemical_formula_moiety 'C12 H10 Br2 Se2'
_chemical_formula_sum 'C12 H10 Br2 Se2'
_chemical_formula_weight 471.94
_space_group_IT_number 4
_symmetry_cell_setting monoclinic
_symmetry_Int_Tables_number 4
_symmetry_space_group_name_Hall 'P 2yb'
_symmetry_space_group_name_H-M 'P 1 21 1'
_atom_sites_solution_hydrogens geom
_atom_sites_solution_primary direct
_atom_sites_solution_secondary difmap
_audit_conform_dict_location ftp://ftp.iucr.org/pub/cif_core.dic
_audit_conform_dict_name cif_core.dic
_audit_conform_dict_version 2.4
_audit_creation_date 2012-07-04T11:05:51-00:00
_audit_creation_method 'WinGX routine CIF_UPDATE'
_audit_update_record
;
2012-09-11 # Formatted by publCIF
;
_cell_angle_alpha 90.000(4)
_cell_angle_beta 90.004(4)
_cell_angle_gamma 90.000(7)
_cell_formula_units_Z 2
_cell_length_a 6.0108(5)
_cell_length_b 7.1843(7)
_cell_length_c 15.6165(18)
_cell_measurement_reflns_used 1703
_cell_measurement_temperature 100(2)
_cell_measurement_theta_max 27
_cell_measurement_theta_min 2
_cell_measurement_wavelength 0.71073
_cell_volume 674.37(12)
_computing_cell_refinement 'HKL Scalepack (Otwinowski & Minor 1997)'
_computing_data_collection 'Collect (Nonius BV, 1997-2000)'
_computing_data_reduction 'HKL Denzo and Scalepack (Otwinowski & Minor 1997)'
_computing_molecular_graphics 'Ortep-3 for Windows (Farrugia, 1997)'
_computing_publication_material 'WinGX publication routines (Farrugia, 1999)'
_computing_structure_refinement 'SHELXL-97 (Sheldrick, 2008)'
_computing_structure_solution 'SIR92 (Giacovazzo et al, 1993)'
_diffrn_ambient_temperature 100(2)
_diffrn_detector 'CCD plate'
_diffrn_detector_area_resol_mean 9
_diffrn_measured_fraction_theta_full 0.984
_diffrn_measured_fraction_theta_max 0.984
_diffrn_measurement_device '95mm CCD camera on \k-goniostat'
_diffrn_measurement_device_type KappaCCD
_diffrn_measurement_method 'CCD rotation images, thick slices'
_diffrn_orient_matrix_type 'by Nonius Collect from scalepack cell'
_diffrn_orient_matrix_UB_11 -0.142683
_diffrn_orient_matrix_UB_12 0.59124E-2
_diffrn_orient_matrix_UB_13 0.328272E-1
_diffrn_orient_matrix_UB_21 -0.854461E-1
_diffrn_orient_matrix_UB_22 -0.28603E-2
_diffrn_orient_matrix_UB_23 -0.549223E-1
_diffrn_orient_matrix_UB_31 -0.43096E-2
_diffrn_orient_matrix_UB_32 -0.139037
_diffrn_orient_matrix_UB_33 0.25258E-2
_diffrn_radiation_monochromator graphite
_diffrn_radiation_probe x-ray
_diffrn_radiation_type MoK\a
_diffrn_radiation_wavelength 0.71073
_diffrn_reflns_av_R_equivalents 0.158
_diffrn_reflns_av_unetI/netI 0.0983
_diffrn_reflns_limit_h_max 7
_diffrn_reflns_limit_h_min -7
_diffrn_reflns_limit_k_max 6
_diffrn_reflns_limit_k_min -8
_diffrn_reflns_limit_l_max 18
_diffrn_reflns_limit_l_min -18
_diffrn_reflns_number 5484
_diffrn_reflns_reduction_process
;
Scaled and merged with Sortav
R.H. Blessing, (1987) Cryst. Rev. 1, 3-58
R.H. Blessing, (1989) J. Appl. Cryst. 22, 396-397
;
_diffrn_reflns_theta_full 25.6
_diffrn_reflns_theta_max 25.6
_diffrn_reflns_theta_min 3.63
_diffrn_source 'Enraf Nonius FR590'
_exptl_absorpt_coefficient_mu 11.378
_exptl_absorpt_correction_T_max 0.6
_exptl_absorpt_correction_T_min 0.3422
_exptl_absorpt_correction_type multi-scan
_exptl_absorpt_process_details
;
Blessing, R. H. (1995) Acta Cryst., A51, 33-38.
;
_exptl_crystal_colour purple
_exptl_crystal_density_diffrn 2.324
_exptl_crystal_density_method 'not measured'
_exptl_crystal_description prism
_exptl_crystal_F_000 440
_exptl_crystal_size_max 0.12
_exptl_crystal_size_mid 0.05
_exptl_crystal_size_min 0.05
_refine_diff_density_max 2.487
_refine_diff_density_min -2.202
_refine_diff_density_rms 0.364
_refine_ls_abs_structure_details 'Flack H D (1983), Acta Cryst. A39, 876-881'
_refine_ls_abs_structure_Flack 0.18(14)
_refine_ls_extinction_coef 0.003(2)
_refine_ls_extinction_expression Fc^*^=kFc[1+0.001xFc^2^\l^3^/sin(2\q)]^-1/4^
_refine_ls_extinction_method SHELXL
_refine_ls_goodness_of_fit_ref 1.068
_refine_ls_hydrogen_treatment constr
_refine_ls_matrix_type full
_refine_ls_number_parameters 147
_refine_ls_number_reflns 2061
_refine_ls_number_restraints 85
_refine_ls_restrained_S_all 1.048
_refine_ls_R_factor_all 0.1222
_refine_ls_R_factor_gt 0.0886
_refine_ls_shift/su_max 0.004
_refine_ls_shift/su_mean 0
_refine_ls_structure_factor_coef Fsqd
_refine_ls_weighting_details 'calc w=1/[\s^2^(Fo^2^)+(0.1203P)^2^+28.2540P] where P=(Fo^2^+2Fc^2^)/3'
_refine_ls_weighting_scheme calc
_refine_ls_wR_factor_gt 0.213
_refine_ls_wR_factor_ref 0.2544
_reflns_number_gt 1646
_reflns_number_total 2061
_reflns_threshold_expression >2\s(I)
_cod_data_source_file c2dt31539d.txt
_cod_data_source_block r_Ph2Se2Br2
_cod_original_sg_symbol_H-M 'P 21'
_cod_database_code 7020428

loop_
_symmetry_equiv_pos_as_xyz
'x, y, z'
'-x, y+1/2, -z'

loop_
_atom_site_label
_atom_site_type_symbol
_atom_site_fract_x
_atom_site_fract_y
_atom_site_fract_z
_atom_site_U_iso_or_equiv
_atom_site_adp_type
_atom_site_occupancy
_atom_site_symmetry_multiplicity
_atom_site_calc_flag
_atom_site_refinement_flags
C1 C 0.780(5) 0.823(5) 0.3748(16) 0.024(6) Uani 1 1 d U
C2 C 0.599(5) 0.731(5) 0.4169(19) 0.021(7) Uani 1 1 d U
H2 H 0.4906 0.6655 0.3848 0.026 Uiso 1 1 calc R
C3 C 0.586(6) 0.741(6) 0.506(2) 0.030(8) Uani 1 1 d U
H3 H 0.469 0.6807 0.5368 0.036 Uiso 1 1 calc R
C4 C 0.748(6) 0.840(6) 0.548(2) 0.036(9) Uani 1 1 d U
H4 H 0.7396 0.8495 0.609 0.043 Uiso 1 1 calc R
C5 C 0.924(6) 0.927(6) 0.506(3) 0.031(8) Uani 1 1 d U
H5 H 1.0352 0.9925 0.537 0.038 Uiso 1 1 calc R
C6 C 0.934(5) 0.917(5) 0.418(2) 0.024(7) Uani 1 1 d U
H6 H 1.0509 0.9779 0.3877 0.028 Uiso 1 1 calc R
C7 C 0.339(5) 1.038(5) 0.1291(19) 0.025(7) Uani 1 1 d U
C8 C 0.137(5) 1.110(6) 0.103(2) 0.030(7) Uani 1 1 d U
H8 H 0.0357 1.1555 0.1447 0.037 Uiso 1 1 calc R
C9 C 0.082(6) 1.118(6) 0.020(2) 0.040(9) Uani 1 1 d U
H9 H -0.0518 1.1773 0.0032 0.048 Uiso 1 1 calc R
C10 C 0.229(7) 1.033(7) -0.044(3) 0.042(9) Uani 1 1 d U
H10 H 0.1835 1.018 -0.1018 0.05 Uiso 1 1 calc R
C11 C 0.437(8) 0.977(8) -0.016(3) 0.053(14) Uani 1 1 d U
H11 H 0.5449 0.9396 -0.0573 0.063 Uiso 1 1 calc R
C12 C 0.491(7) 0.974(5) 0.066(2) 0.032(8) Uani 1 1 d U
H12 H 0.6326 0.9291 0.0828 0.039 Uiso 1 1 calc R
Se1 Se 0.7985(5) 0.8043(5) 0.2498(3) 0.0324(7) Uani 1 1 d U
Se2 Se 0.4163(5) 1.0349(4) 0.2490(3) 0.0302(7) Uani 1 1 d .
Br1 Br 1.1478(5) 0.6290(4) 0.2455(4) 0.0347(8) Uani 1 1 d .
Br2 Br 0.6246(5) 1.3117(5) 0.2557(3) 0.0370(8) Uani 1 1 d U

loop_
_atom_site_aniso_label
_atom_site_aniso_U_11
_atom_site_aniso_U_22
_atom_site_aniso_U_33
_atom_site_aniso_U_23
_atom_site_aniso_U_13
_atom_site_aniso_U_12
C1 0.027(10) 0.025(10) 0.019(9) 0.001(9) 0.006(8) -0.006(8)
C2 0.023(10) 0.019(10) 0.022(10) -0.001(8) 0.003(8) 0.004(8)
C3 0.025(11) 0.030(11) 0.036(11) -0.007(8) 0.000(9) 0.007(9)
C4 0.037(12) 0.038(12) 0.033(11) -0.001(9) 0.003(9) -0.003(9)
C5 0.031(11) 0.032(11) 0.031(10) -0.004(8) 0.004(9) -0.002(8)
C6 0.025(11) 0.022(10) 0.023(10) 0.005(8) 0.000(8) -0.005(8)
C7 0.026(10) 0.025(10) 0.025(10) -0.003(8) 0.001(8) 0.001(9)
C8 0.024(10) 0.034(11) 0.033(10) -0.001(9) 0.005(8) -0.003(9)
C9 0.037(12) 0.042(12) 0.041(12) 0.000(9) -0.003(8) 0.000(9)
C10 0.039(12) 0.042(12) 0.045(12) -0.003(9) -0.007(9) 0.001(9)
C11 0.052(16) 0.055(16) 0.052(15) 0.000(9) -0.003(9) 0.000(9)
C12 0.035(11) 0.026(11) 0.036(11) -0.007(8) -0.003(9) 0.000(8)
Se1 0.0330(14) 0.0352(15) 0.0290(14) 0.000(3) 0.000(3) -0.0063(13)
Se2 0.0289(13) 0.0337(15) 0.0280(15) -0.002(3) 0.001(3) -0.0007(12)
Br1 0.0325(15) 0.0323(15) 0.039(2) 0.000(3) -0.001(3) 0.0004(13)
Br2 0.0358(15) 0.0351(16) 0.0400(18) -0.003(3) 0.003(3) -0.0045(14)

loop_
_atom_type_symbol
_atom_type_description
_atom_type_scat_dispersion_real
_atom_type_scat_dispersion_imag
_atom_type_scat_source
C C 0.0033 0.0016 'International Tables Vol C Tables 4.2.6.8 and 6.1.1.4'
H H 0 0 'International Tables Vol C Tables 4.2.6.8 and 6.1.1.4'
Se Se -0.0929 2.2259 'International Tables Vol C Tables 4.2.6.8 and 6.1.1.4'
Br Br -0.2901 2.4595 'International Tables Vol C Tables 4.2.6.8 and 6.1.1.4'

loop_
_geom_angle_atom_site_label_1
_geom_angle_atom_site_label_2
_geom_angle_atom_site_label_3
_geom_angle
C6 C1 C2 122(3)
C6 C1 Se1 120(2)
C2 C1 Se1 118(2)
C3 C2 C1 119(3)
C3 C2 H2 120.6
C1 C2 H2 120.6
C4 C3 C2 117(4)
C4 C3 H3 121.3
C2 C3 H3 121.3
C3 C4 C5 123(3)
C3 C4 H4 118.6
C5 C4 H4 118.6
C6 C5 C4 119(3)
C6 C5 H5 120.6
C4 C5 H5 120.6
C1 C6 C5 120(3)
C1 C6 H6 120
C5 C6 H6 120
C8 C7 C12 119(3)
C8 C7 Se2 120(2)
C12 C7 Se2 121(3)
C9 C8 C7 121(3)
C9 C8 H8 119.4
C7 C8 H8 119.4
C8 C9 C10 120(4)
C8 C9 H9 120.1
C10 C9 H9 120.1
C11 C10 C9 117(4)
C11 C10 H10 121.7
C9 C10 H10 121.7
C12 C11 C10 122(5)
C12 C11 H11 119.1
C10 C11 H11 119.1
C11 C12 C7 121(4)
C11 C12 H12 119.5
C7 C12 H12 119.5
C1 Se1 Br1 96.5(10)
C1 Se1 Se2 85.2(10)
Br1 Se1 Se2 174.83(17)
C7 Se2 Br2 99.3(11)
C7 Se2 Se1 101.9(10)
Br2 Se2 Se1 93.60(14)

loop_
_geom_bond_atom_site_label_1
_geom_bond_atom_site_label_2
_geom_bond_distance
C1 C6 1.33(5)
C1 C2 1.43(4)
C1 Se1 1.96(3)
C2 C3 1.40(4)
C2 H2 0.95
C3 C4 1.37(5)
C3 H3 0.95
C4 C5 1.40(5)
C4 H4 0.95
C5 C6 1.38(5)
C5 H5 0.95
C6 H6 0.95
C7 C8 1.38(5)
C7 C12 1.42(5)
C7 Se2 1.93(3)
C8 C9 1.33(5)
C8 H8 0.95
C9 C10 1.47(6)
C9 H9 0.95
C10 C11 1.39(6)
C10 H10 0.95
C11 C12 1.32(5)
C11 H11 0.95
C12 H12 0.95
Se1 Br1 2.449(4)
Se1 Se2 2.833(4)
Se2 Br2 2.352(5)
